data_7009305
loop_
_publ_author_name
'Bhandari, Sonali'
'Mahon, Mary F.'
'Molloy, Kieran C.'
'Palmer, Julie S.'
'Sayers, Stephen F.'

_publ_section_title
;
 Thallium(I)- and organothallium(III)-substituted mono-, bis- and
 tris-tetrazoles: synthesis and supramolecular structures
;
_journal_issue 7
_journal_name_full 'Journal of the Chemical Society, Dalton Transactions'
_journal_page_first 1053
_journal_paper_doi 10.1039/a910235n
_journal_year 2000
_chemical_formula_sum 'C13 H24 N5 O6 Tl'
_chemical_formula_weight 550.74
_chemical_name_systematic '  ? '
_space_group_IT_number 14
_symmetry_cell_setting monoclinic
_symmetry_space_group_name_Hall '-P 2yn'
_symmetry_space_group_name_H-M 'P 1 21/n 1'
_atom_sites_solution_hydrogens geom
_atom_sites_solution_primary direct
_atom_sites_solution_secondary difmap
_audit_creation_method SHELXL
_cell_angle_alpha 90.00
_cell_angle_beta 104.41(1)
_cell_angle_gamma 90.00
_cell_formula_units_Z 4
_cell_length_a 11.922(2)
_cell_length_b 8.500(1)
_cell_length_c 19.517(3)
_cell_measurement_temperature 293(2)
_cell_volume 1915.6(5)
_computing_structure_refinement 'SHELXL-93 (Sheldrick, 1993)'
_computing_structure_solution 'SHELXS-86 (Sheldrick, 1990)'
_diffrn_ambient_temperature 293(2)
_diffrn_radiation_monochromator graphite
_diffrn_radiation_source 'fine-focus sealed tube'
_diffrn_radiation_type MoK\a
_diffrn_radiation_wavelength 0.71069
_diffrn_reflns_av_R_equivalents 0.0000
_diffrn_reflns_av_sigmaI/netI 0.0122
_diffrn_reflns_limit_h_max 12
_diffrn_reflns_limit_h_min -12
_diffrn_reflns_limit_k_max 9
_diffrn_reflns_limit_k_min 0
_diffrn_reflns_limit_l_max 19
_diffrn_reflns_limit_l_min 0
_diffrn_reflns_number 1710
_diffrn_reflns_theta_max 23.95
_diffrn_reflns_theta_min 2.15
_exptl_absorpt_coefficient_mu 8.469
_exptl_absorpt_correction_T_max 0.382
_exptl_absorpt_correction_T_min 1.000
_exptl_absorpt_correction_type DIFABS
_exptl_crystal_density_diffrn 1.910
_exptl_crystal_F_000 1064
_exptl_crystal_size_max 0.5
_exptl_crystal_size_mid 0.45
_exptl_crystal_size_min 0.45
_refine_diff_density_max 1.822
_refine_diff_density_min -2.319
_refine_diff_density_rms 0.243
_refine_ls_extinction_method none
_refine_ls_goodness_of_fit_all 1.192
_refine_ls_goodness_of_fit_obs 1.192
_refine_ls_matrix_type full
_refine_ls_number_parameters 226
_refine_ls_number_reflns 1705
_refine_ls_number_restraints 0
_refine_ls_restrained_S_all 1.223
_refine_ls_restrained_S_obs 1.192
_refine_ls_R_factor_all 0.0772
_refine_ls_R_factor_obs 0.0761
_refine_ls_shift/esd_max -0.005
_refine_ls_shift/esd_mean 0.001
_refine_ls_structure_factor_coef Fsqd
_refine_ls_weighting_details 'w=1/[\s^2^(Fo^2^)+(0.0808P)^2^+100.9920P] where P=(Fo^2^+2Fc^2^)/3'
_refine_ls_weighting_scheme calc
_refine_ls_wR_factor_all 0.2024
_refine_ls_wR_factor_obs 0.1972
_reflns_number_observed 1705
_reflns_number_total 1710
_reflns_observed_criterion >2sigma(I)
_cod_data_source_file a910235n.txt
_cod_data_source_block kcm5
_cod_depositor_comments
;
The following automatic conversions were performed:
'_symmetry_cell_setting' value 'Monoclinic' changed to 'monoclinic'
according to '/home/saulius/struct/CIF-dictionaries/cif_core.dic'
dictionary named 'cif_core.dic' version 2.4.1 from 2010-06-29.

Automatic conversion script
Id: cif_fix_enum 1527 2010-12-29 10:47:43Z saulius 

The following automatic conversions were performed:

'_refine_ls_weighting_scheme' value 'calc
w=1/[\s^2^(Fo^2^)+(0.0808P)^2^+100.9920P] where P=(Fo^2^+2Fc^2^)/3'
was changed to 'calc'. New tag '_refine_ls_weighting_details' was
created. The value of the new tag was set to
'w=1/[\s^2^(Fo^2^)+(0.0808P)^2^+100.9920P] where P=(Fo^2^+2Fc^2^)/3'.

Automatic conversion script
Id: cif_fix_values 3143 2015-03-26 13:38:13Z robertas 
;
_cod_original_cell_volume 1915.6
_cod_original_sg_symbol_H-M P21/n
_cod_database_code 7009305

loop_
_symmetry_equiv_pos_as_xyz
'x, y, z'
'-x+1/2, y+1/2, -z+1/2'
'-x, -y, -z'
'x-1/2, -y-1/2, z-1/2'

loop_
_atom_site_aniso_label
_atom_site_aniso_U_11
_atom_site_aniso_U_22
_atom_site_aniso_U_33
_atom_site_aniso_U_23
_atom_site_aniso_U_13
_atom_site_aniso_U_12
Tl1 0.0587(7) 0.0589(7) 0.0588(7) -0.0003(8) 0.0148(5) -0.0006(8)
C1 0.059(20) 0.071(21) 0.073(21) -0.018(19) 0.017(17) -0.036(19)
C2 0.124(35) 0.103(32) 0.045(18) 0.021(21) -0.003(20) 0.063(30)
C3 0.073(23) 0.068(21) 0.070(23) -0.003(18) -0.004(18) 0.020(18)
C4 0.035(16) 0.083(24) 0.076(22) -0.021(19) 0.003(15) 0.010(17)
C5 0.067(22) 0.065(21) 0.088(25) -0.024(20) 0.029(19) 0.002(19)
C6 0.081(25) 0.048(18) 0.076(23) 0.031(16) 0.010(19) 0.014(17)
C7 0.145(41) 0.090(30) 0.069(23) 0.034(22) 0.039(25) 0.078(29)
C8 0.060(23) 0.139(39) 0.070(23) 0.019(26) 0.002(18) 0.014(26)
C9 0.047(20) 0.141(41) 0.098(30) -0.072(31) -0.016(19) 0.000(23)
C10 0.052(21) 0.121(37) 0.143(39) -0.072(33) 0.032(24) -0.054(24)
C11 0.172(51) 0.053(23) 0.201(53) -0.034(31) 0.156(46) -0.027(29)
C12 0.150(46) 0.076(28) 0.137(41) -0.004(29) 0.076(36) -0.037(30)
C13 0.128(37) 0.092(31) 0.062(22) 0.035(22) 0.034(23) 0.008(27)
O1 0.132(25) 0.068(17) 0.098(19) -0.012(15) 0.025(18) 0.028(18)
O2 0.072(14) 0.119(20) 0.044(12) -0.025(15) -0.012(10) -0.016(16)
O3 0.071(15) 0.064(13) 0.084(15) -0.004(13) 0.033(12) 0.013(12)
O4 0.068(15) 0.072(17) 0.079(15) 0.000(13) 0.011(12) 0.024(13)
O5 0.072(16) 0.137(27) 0.090(19) -0.027(20) 0.015(14) -0.027(18)
O6 0.091(19) 0.085(18) 0.108(19) 0.014(16) 0.061(16) -0.027(15)
N1 0.066(19) 0.077(19) 0.069(17) -0.019(17) 0.017(14) 0.009(16)
N2 0.063(17) 0.119(26) 0.063(17) 0.011(19) 0.030(15) 0.026(20)
N3 0.106(25) 0.117(26) 0.042(15) -0.032(16) 0.011(16) -0.023(21)
N4 0.058(16) 0.077(18) 0.072(16) -0.040(17) -0.005(13) 0.006(16)
N5 0.083(21) 0.093(21) 0.067(16) -0.020(16) 0.029(17) 0.001(19)

loop_
_atom_site_label
_atom_site_type_symbol
_atom_site_fract_x
_atom_site_fract_y
_atom_site_fract_z
_atom_site_U_iso_or_equiv
_atom_site_thermal_displace_type
_atom_site_occupancy
_atom_site_calc_flag
_atom_site_refinement_flags
_atom_site_disorder_group
Tl1 Tl 0.58518(10) -0.18960(15) 0.85966(6) 0.0588(5) Uani 1 d . .
C1 C 0.3638(28) -0.0725(41) 0.9600(17) 0.067(9) Uani 1 d . .
C2 C 0.8500(37) -0.4296(49) 0.9576(17) 0.095(13) Uani 1 d . .
H21 H 0.8864(37) -0.4813(49) 0.9244(17) 0.050 Uiso 1 calc R .
H22 H 0.8759(37) -0.4802(49) 1.0034(17) 0.050 Uiso 1 calc R .
C3 C 0.8789(31) -0.2599(40) 0.9629(19) 0.074(10) Uani 1 d . .
H31 H 0.8415(31) -0.2122(40) 0.9966(19) 0.050 Uiso 1 calc R .
H32 H 0.9618(31) -0.2491(40) 0.9817(19) 0.050 Uiso 1 calc R .
C4 C 0.8919(25) -0.0223(40) 0.9059(17) 0.067(9) Uani 1 d . .
H41 H 0.9759(25) -0.0228(40) 0.9195(17) 0.050 Uiso 1 calc R .
H42 H 0.8647(25) 0.0382(40) 0.9407(17) 0.050 Uiso 1 calc R .
C5 C 0.8504(28) 0.0499(41) 0.8354(18) 0.072(9) Uani 1 d . .
H51 H 0.8823(28) 0.1551(41) 0.8366(18) 0.050 Uiso 1 calc R .
H52 H 0.8792(28) -0.0110(41) 0.8014(18) 0.050 Uiso 1 calc R .
C6 C 0.6875(29) 0.1298(37) 0.7456(17) 0.070(9) Uani 1 d . .
H61 H 0.7195(29) 0.0771(37) 0.7106(17) 0.050 Uiso 1 calc R .
H62 H 0.7106(29) 0.2395(37) 0.7475(17) 0.050 Uiso 1 calc R .
C7 C 0.5608(40) 0.1178(47) 0.7256(20) 0.099(15) Uani 1 d . .
H71 H 0.5295(40) 0.1549(47) 0.7640(20) 0.050 Uiso 1 calc R .
H72 H 0.5294(40) 0.1824(47) 0.6843(20) 0.050 Uiso 1 calc R .
C8 C 0.4060(29) -0.0522(56) 0.6825(20) 0.092(12) Uani 1 d . .
H81 H 0.3661(29) -0.0044(56) 0.7149(20) 0.050 Uiso 1 calc R .
H82 H 0.3829(29) 0.0027(56) 0.6377(20) 0.050 Uiso 1 calc R .
C9 C 0.3728(30) -0.2215(55) 0.6722(23) 0.101(16) Uani 1 d . .
H91 H 0.2904(30) -0.2307(55) 0.6509(23) 0.050 Uiso 1 calc R .
H92 H 0.4142(30) -0.2708(55) 0.6410(23) 0.050 Uiso 1 calc R .
C10 C 0.3695(30) -0.4654(52) 0.7328(25) 0.104(16) Uani 1 d . .
H101 H 0.2864(30) -0.4776(52) 0.7155(25) 0.050 Uiso 1 calc R .
H102 H 0.4060(30) -0.5177(52) 0.6998(25) 0.050 Uiso 1 calc R .
C11 C 0.4097(46) -0.5421(45) 0.8056(29) 0.123(20) Uani 1 d . .
H111 H 0.3712(46) -0.4921(45) 0.8381(29) 0.050 Uiso 1 calc R .
H112 H 0.3883(46) -0.6525(45) 0.8022(29) 0.050 Uiso 1 calc R .
C12 C 0.5652(44) -0.6024(51) 0.8987(26) 0.114(16) Uani 1 d . .
H121 H 0.5392(44) -0.7109(51) 0.8960(26) 0.050 Uiso 1 calc R .
H122 H 0.5326(44) -0.5483(51) 0.9331(26) 0.050 Uiso 1 calc R .
C13 C 0.6921(39) -0.5976(49) 0.9218(19) 0.092(12) Uani 1 d . .
H131 H 0.7187(39) -0.6572(49) 0.9652(19) 0.050 Uiso 1 calc R .
H132 H 0.7254(39) -0.6437(49) 0.8859(19) 0.050 Uiso 1 calc R .
O1 O 0.7274(27) -0.4370(32) 0.9334(14) 0.100(8) Uani 1 d . .
O2 O 0.8488(19) -0.1814(35) 0.9035(11) 0.083(7) Uani 1 d . .
O3 O 0.7303(18) 0.0588(26) 0.8128(11) 0.071(6) Uani 1 d . .
O4 O 0.5305(19) -0.0377(28) 0.7108(11) 0.075(6) Uani 1 d . .
O5 O 0.3999(21) -0.2939(38) 0.7364(15) 0.100(9) Uani 1 d . .
O6 O 0.5251(24) -0.5290(30) 0.8307(14) 0.088(8) Uani 1 d . .
N1 N 0.2536(24) -0.0601(36) 0.9628(14) 0.071(7) Uani 1 d . .
N2 N 0.1999(23) -0.1670(43) 0.9189(15) 0.079(9) Uani 1 d . .
N3 N 0.2685(32) -0.2406(41) 0.8906(14) 0.089(10) Uani 1 d . .
N4 N 0.3754(22) -0.1945(34) 0.9121(14) 0.073(8) Uani 1 d . .
N5 N 0.4494(24) 0.0125(36) 1.0041(14) 0.079(8) Uani 1 d . .

loop_
_atom_type_symbol
_atom_type_description
_atom_type_scat_dispersion_real
_atom_type_scat_dispersion_imag
_atom_type_scat_source
C C 0.0033 0.0016 'International Tables Vol C Tables 4.2.6.8 and 6.1.1.4'
H H 0.0000 0.0000 'International Tables Vol C Tables 4.2.6.8 and 6.1.1.4'
O O 0.0106 0.0060 'International Tables Vol C Tables 4.2.6.8 and 6.1.1.4'
N N 0.0061 0.0033 'International Tables Vol C Tables 4.2.6.8 and 6.1.1.4'
Tl Tl -2.8358 9.6688 'International Tables Vol C Tables 4.2.6.8 and 6.1.1.4'

loop_
_geom_angle_atom_site_label_1
_geom_angle_atom_site_label_2
_geom_angle_atom_site_label_3
_geom_angle
_geom_angle_site_symmetry_1
_geom_angle_site_symmetry_3
_geom_angle_publ_flag
N1 C1 N5 121.5(31) . . ?
N1 C1 N4 109.9(25) . . ?
N5 C1 N4 128.2(29) . . ?
O1 C2 C3 105.6(29) . . ?
O2 C3 C2 115.3(31) . . ?
O2 C4 C5 109.0(26) . . ?
O3 C5 C4 113.5(27) . . ?
O3 C6 C7 109.0(27) . . ?
O4 C7 C6 108.7(27) . . ?
C9 C8 O4 110.1(32) . . ?
O5 C9 C8 108.6(30) . . ?
C11 C10 O5 110.8(30) . . ?
O6 C11 C10 111.1(29) . . ?
O6 C12 C13 110.7(33) . . ?
O1 C13 C12 108.4(36) . . ?
C2 O1 C13 109.4(30) . . ?
C3 O2 C4 115.6(24) . . ?
C5 O3 C6 114.9(25) . . ?
C7 O4 C8 110.5(30) . . ?
C9 O5 C10 113.4(31) . . ?
C11 O6 C12 112.1(31) . . ?
N2 N1 C1 104.3(26) . . ?
N3 N2 N1 111.6(28) . . ?
N2 N3 N4 113.5(28) . . ?
N3 N4 C1 100.7(24) . . ?
N5 N5 C1 114.5(34) 3_657 . ?

loop_
_geom_bond_atom_site_label_1
_geom_bond_atom_site_label_2
_geom_bond_distance
_geom_bond_site_symmetry_2
_geom_bond_publ_flag
C1 N1 1.33(4) . ?
C1 N5 1.37(4) . ?
C1 N4 1.43(4) . ?
C2 O1 1.42(4) . ?
C2 C3 1.48(5) . ?
C3 O2 1.31(4) . ?
C4 O2 1.44(4) . ?
C4 C5 1.47(4) . ?
C5 O3 1.39(4) . ?
C6 O3 1.42(3) . ?
C6 C7 1.47(5) . ?
C7 O4 1.38(5) . ?
C8 C9 1.49(6) . ?
C8 O4 1.45(4) . ?
C9 O5 1.36(5) . ?
C10 C11 1.53(6) . ?
C10 O5 1.50(5) . ?
C11 O6 1.35(5) . ?
C12 O6 1.44(5) . ?
C12 C13 1.47(6) . ?
C13 O1 1.43(5) . ?
N1 N2 1.30(4) . ?
N2 N3 1.26(4) . ?
N3 N4 1.30(4) . ?
N5 N5 1.27(5) 3_657 ?
